data_4074613
loop_
_publ_author_name
'Yin, Gang-Qiang'
'Wei, Qiao-Hua'
'Zhang, Li-Yi'
'Chen, Zhong-Ning'

_publ_section_title
;
 Luminescent PtII&#x2212;MI(M = Cu, Ag, Au) Heteronuclear Alkynyl
 Complexes Prepared by Reaction of [Pt(C&#x22EE;CR)4]2-with
 [M2(dppm)2]2+(dppm = Bis(diphenylphosphino)methane)
;
_journal_issue 3
_journal_name_full Organometallics
_journal_page_first 580
_journal_paper_doi 10.1021/om050620e
_journal_volume 25
_journal_year 2006
_chemical_formula_sum 'C70 H62 Cl5 Cu O4 P4 Pt'
_chemical_formula_weight 1526.96
_chemical_name_systematic
; 
 ? 
;
_space_group_IT_number 14
_symmetry_cell_setting monoclinic
_symmetry_space_group_name_Hall '-P 2yn'
_symmetry_space_group_name_H-M 'P 1 21/n 1'
_atom_sites_solution_hydrogens geom
_atom_sites_solution_primary direct
_atom_sites_solution_secondary difmap
_audit_creation_method SHELXL-97
_cell_angle_alpha 90.00
_cell_angle_beta 101.5920(10)
_cell_angle_gamma 90.00
_cell_formula_units_Z 4
_cell_length_a 10.6760(2)
_cell_length_b 25.4950(5)
_cell_length_c 24.57540(10)
_cell_measurement_reflns_used 5602
_cell_measurement_temperature 293(2)
_cell_measurement_theta_max 25.00
_cell_measurement_theta_min 1.16
_cell_volume 6552.61(18)
_computing_cell_refinement 'Siemens SMART & SAINT'
_computing_data_collection 'Siemens SMART'
_computing_data_reduction 'Siemens XPREP'
_computing_structure_refinement 'Siemens SHELXTL'
_computing_structure_solution 'Siemens SHELXTL'
_diffrn_ambient_temperature 293(2)
_diffrn_measured_fraction_theta_full 0.987
_diffrn_measured_fraction_theta_max 0.987
_diffrn_measurement_device_type 'CCD area detector'
_diffrn_measurement_method 'phi and omega scans'
_diffrn_radiation_monochromator graphite
_diffrn_radiation_source 'fine-focus sealed tube'
_diffrn_radiation_type MoK\a
_diffrn_radiation_wavelength 0.71073
_diffrn_reflns_av_R_equivalents 0.0404
_diffrn_reflns_av_sigmaI/netI 0.0519
_diffrn_reflns_limit_h_max 12
_diffrn_reflns_limit_h_min -12
_diffrn_reflns_limit_k_max 25
_diffrn_reflns_limit_k_min -30
_diffrn_reflns_limit_l_max 29
_diffrn_reflns_limit_l_min -18
_diffrn_reflns_number 21183
_diffrn_reflns_theta_full 25.00
_diffrn_reflns_theta_max 25.00
_diffrn_reflns_theta_min 1.16
_exptl_absorpt_coefficient_mu 2.807
_exptl_absorpt_correction_T_max 1.0000
_exptl_absorpt_correction_T_min .5178
_exptl_absorpt_correction_type empirical
_exptl_absorpt_process_details 'SADABS (Sheldrick, 1996)'
_exptl_crystal_colour orange
_exptl_crystal_density_diffrn 1.548
_exptl_crystal_density_method 'not measured'
_exptl_crystal_description prism
_exptl_crystal_F_000 3064
_exptl_crystal_size_max .74
_exptl_crystal_size_mid .44
_exptl_crystal_size_min .26
_refine_diff_density_max 1.939
_refine_diff_density_min -1.427
_refine_diff_density_rms 0.210
_refine_ls_extinction_method none
_refine_ls_goodness_of_fit_ref 1.294
_refine_ls_hydrogen_treatment constr
_refine_ls_matrix_type full
_refine_ls_number_parameters 740
_refine_ls_number_reflns 11401
_refine_ls_number_restraints 16
_refine_ls_restrained_S_all 1.295
_refine_ls_R_factor_all 0.0950
_refine_ls_R_factor_gt 0.0746
_refine_ls_shift/su_max 0.001
_refine_ls_shift/su_mean 0.000
_refine_ls_structure_factor_coef Fsqd
_refine_ls_weighting_details 'calc w=1/[\s^2^(Fo^2^)+(0.0580P)^2^+63.1025P] where P=(Fo^2^+2Fc^2^)/3'
_refine_ls_weighting_scheme calc
_refine_ls_wR_factor_gt 0.1719
_refine_ls_wR_factor_ref 0.1924
_reflns_number_gt 9503
_reflns_number_total 11401
_reflns_threshold_expression >2sigma(I)
_cod_data_source_file om050620esi20051124_094200.cif
_cod_data_source_block Compoumd_8
_cod_original_sg_symbol_H-M P2(1)/n
_cod_database_code 4074613

loop_
_symmetry_equiv_pos_as_xyz
'x, y, z'
'-x+1/2, y+1/2, -z+1/2'
'-x, -y, -z'
'x-1/2, -y-1/2, z-1/2'

loop_
_atom_site_label
_atom_site_type_symbol
_atom_site_fract_x
_atom_site_fract_y
_atom_site_fract_z
_atom_site_U_iso_or_equiv
_atom_site_adp_type
_atom_site_occupancy
_atom_site_symmetry_multiplicity
_atom_site_calc_flag
_atom_site_refinement_flags
_atom_site_disorder_assembly
_atom_site_disorder_group
Pt Pt 0.39121(4) -0.218638(15) 1.118340(15) 0.03154(14) Uani 1 1 d . . .
Cu Cu 0.55771(13) -0.23460(5) 1.21663(5) 0.0396(3) Uani 1 1 d . . .
Cl1 Cl 0.6641(6) -0.0326(2) 0.7332(3) 0.123(2) Uani 1 1 d D . .
C01 C 0.2757(14) -0.0747(8) 0.8694(12) 0.139(10) Uani 1 1 d D . .
H01A H 0.2542 -0.0988 0.8383 0.167 Uiso 1 1 calc R . .
H01B H 0.3013 -0.0957 0.9027 0.167 Uiso 1 1 calc R . .
Cl2 Cl 0.4051(6) -0.0379(2) 0.8604(3) 0.130(2) Uani 1 1 d D . .
Cl3 Cl 0.1417(7) -0.0410(3) 0.8748(3) 0.149(3) Uani 1 1 d D . .
C02 C 0.498(3) -0.003(2) 0.421(2) 0.41(5) Uani 1 1 d D . .
H02A H 0.4723 -0.0159 0.3834 0.497 Uiso 1 1 calc R . .
H02B H 0.4374 0.0243 0.4263 0.497 Uiso 1 1 calc R . .
Cl4 Cl 0.6476(17) 0.0256(7) 0.4280(8) 0.325(6) Uani 1 1 d D . .
Cl5 Cl 0.4926(17) -0.0531(7) 0.4672(8) 0.325(6) Uani 1 1 d D . .
P1 P 0.5020(3) -0.31653(11) 1.23406(11) 0.0336(6) Uani 1 1 d . . .
P2 P 0.3139(3) -0.30238(11) 1.12386(10) 0.0333(6) Uani 1 1 d . . .
P3 P 0.6632(3) -0.15845(11) 1.22378(12) 0.0379(6) Uani 1 1 d . . .
P4 P 0.4661(3) -0.13352(10) 1.11730(11) 0.0314(6) Uani 1 1 d . . .
O1 O 0.697(3) -0.0363(11) 0.6801(6) 0.111(4) Uani 0.451(17) 1 d PD A 1
O2 O 0.638(3) -0.0851(5) 0.7459(13) 0.111(4) Uani 0.451(17) 1 d PD A 1
O3 O 0.779(2) -0.0094(19) 0.762(2) 0.111(4) Uani 0.451(17) 1 d PD A 1
O1' O 0.7919(13) -0.0155(16) 0.7497(17) 0.111(4) Uani 0.55 1 d PD A 2
O2' O 0.640(2) -0.0658(9) 0.6863(8) 0.111(4) Uani 0.55 1 d PD A 2
O3' O 0.654(2) -0.0618(8) 0.7816(6) 0.111(4) Uani 0.55 1 d PD A 2
O4 O 0.5666(10) 0.0047(4) 0.7324(5) 0.092(4) Uani 1 1 d D A .
C11 C 0.3547(10) -0.2034(4) 1.1944(4) 0.0350(16) Uani 1 1 d . . .
C12 C 0.3195(10) -0.1902(4) 1.2364(4) 0.0350(16) Uani 1 1 d . . .
C13 C 0.2817(11) -0.1718(5) 1.2869(5) 0.043(3) Uani 1 1 d . . .
C14 C 0.2450(13) -0.1196(5) 1.2911(5) 0.056(3) Uani 1 1 d . . .
H14A H 0.2438 -0.0967 1.2616 0.067 Uiso 1 1 calc R . .
C15 C 0.2097(15) -0.1020(6) 1.3403(6) 0.068(4) Uani 1 1 d . . .
H15A H 0.1848 -0.0672 1.3427 0.081 Uiso 1 1 calc R . .
C16 C 0.2113(13) -0.1347(6) 1.3847(5) 0.059(3) Uani 1 1 d . . .
C17 C 0.2459(14) -0.1866(6) 1.3792(5) 0.064(4) Uani 1 1 d . . .
H17A H 0.2439 -0.2098 1.4082 0.077 Uiso 1 1 calc R . .
C18 C 0.2835(12) -0.2053(5) 1.3315(5) 0.053(3) Uani 1 1 d . . .
H18A H 0.3096 -0.2400 1.3297 0.063 Uiso 1 1 calc R . .
C19 C 0.1752(17) -0.1151(8) 1.4377(6) 0.096(6) Uani 1 1 d . . .
H19A H 0.1533 -0.0786 1.4338 0.144 Uiso 1 1 calc R . .
H19B H 0.2463 -0.1197 1.4681 0.144 Uiso 1 1 calc R . .
H19C H 0.1032 -0.1347 1.4446 0.144 Uiso 1 1 calc R . .
C21 C 0.4123(11) -0.2277(4) 1.0391(4) 0.041(3) Uani 1 1 d . . .
C22 C 0.4215(11) -0.2279(5) 0.9916(4) 0.044(3) Uani 1 1 d . . .
C23 C 0.4467(10) -0.2229(4) 0.9367(4) 0.037(2) Uani 1 1 d . . .
C24 C 0.5007(14) -0.1758(5) 0.9216(5) 0.057(3) Uani 1 1 d . . .
H24A H 0.5174 -0.1485 0.9470 0.068 Uiso 1 1 calc R . .
C25 C 0.5292(13) -0.1699(5) 0.8693(5) 0.052(3) Uani 1 1 d . . .
H25A H 0.5667 -0.1389 0.8608 0.063 Uiso 1 1 calc R . .
C26 C 0.5040(10) -0.2083(5) 0.8300(4) 0.042(3) Uani 1 1 d . . .
C27 C 0.4493(15) -0.2543(5) 0.8448(5) 0.064(4) Uani 1 1 d . . .
H27A H 0.4313 -0.2811 0.8188 0.077 Uiso 1 1 calc R . .
C28 C 0.4206(13) -0.2617(5) 0.8970(5) 0.055(3) Uani 1 1 d . . .
H28A H 0.3837 -0.2931 0.9052 0.066 Uiso 1 1 calc R . .
C29 C 0.5381(14) -0.2013(6) 0.7731(5) 0.061(4) Uani 1 1 d . . .
H29A H 0.5749 -0.1672 0.7709 0.092 Uiso 1 1 calc R . .
H29B H 0.4622 -0.2046 0.7447 0.092 Uiso 1 1 calc R . .
H29C H 0.5986 -0.2278 0.7678 0.092 Uiso 1 1 calc R . .
C31 C 0.5926(11) -0.3746(4) 1.2209(4) 0.041(3) Uani 1 1 d . . .
C32 C 0.7200(13) -0.3693(5) 1.2189(6) 0.058(3) Uani 1 1 d . . .
H32A H 0.7573 -0.3362 1.2218 0.070 Uiso 1 1 calc R . .
C33 C 0.7935(14) -0.4133(6) 1.2126(7) 0.072(4) Uani 1 1 d . . .
H33A H 0.8799 -0.4094 1.2122 0.087 Uiso 1 1 calc R . .
C34 C 0.7400(14) -0.4612(6) 1.2072(6) 0.067(4) Uani 1 1 d . . .
H34A H 0.7888 -0.4904 1.2022 0.080 Uiso 1 1 calc R . .
C35 C 0.6155(14) -0.4668(5) 1.2089(6) 0.066(4) Uani 1 1 d . . .
H35A H 0.5796 -0.5002 1.2054 0.079 Uiso 1 1 calc R . .
C36 C 0.5385(13) -0.4240(5) 1.2158(5) 0.056(3) Uani 1 1 d . . .
H36A H 0.4527 -0.4286 1.2169 0.067 Uiso 1 1 calc R . .
C41 C 0.4912(11) -0.3225(4) 1.3074(4) 0.037(2) Uani 1 1 d . . .
C42 C 0.3966(12) -0.3513(5) 1.3251(5) 0.049(3) Uani 1 1 d . . .
H42A H 0.3351 -0.3691 1.2996 0.059 Uiso 1 1 calc R . .
C43 C 0.3949(14) -0.3534(6) 1.3815(5) 0.063(4) Uani 1 1 d . . .
H43A H 0.3296 -0.3714 1.3934 0.076 Uiso 1 1 calc R . .
C44 C 0.4872(15) -0.3295(6) 1.4194(5) 0.068(4) Uani 1 1 d . . .
H44A H 0.4856 -0.3314 1.4570 0.082 Uiso 1 1 calc R . .
C45 C 0.5829(16) -0.3025(6) 1.4019(5) 0.071(4) Uani 1 1 d . . .
H45A H 0.6458 -0.2859 1.4278 0.085 Uiso 1 1 calc R . .
C46 C 0.5869(12) -0.2997(5) 1.3466(5) 0.050(3) Uani 1 1 d . . .
H46A H 0.6541 -0.2824 1.3354 0.060 Uiso 1 1 calc R . .
C1 C 0.3359(10) -0.3258(4) 1.1960(4) 0.035(2) Uani 1 1 d . . .
H1A H 0.3141 -0.3627 1.1960 0.042 Uiso 1 1 calc R . .
H1B H 0.2783 -0.3068 1.2149 0.042 Uiso 1 1 calc R . .
C51 C 0.3855(11) -0.3548(4) 1.0906(4) 0.039(3) Uani 1 1 d . . .
C52 C 0.5081(13) -0.3509(5) 1.0816(5) 0.054(3) Uani 1 1 d . . .
H52A H 0.5510 -0.3190 1.0877 0.065 Uiso 1 1 calc R . .
C53 C 0.5683(15) -0.3935(6) 1.0636(6) 0.067(4) Uani 1 1 d . . .
H53A H 0.6524 -0.3903 1.0590 0.081 Uiso 1 1 calc R . .
C54 C 0.5073(17) -0.4393(6) 1.0526(6) 0.071(4) Uani 1 1 d . . .
H54A H 0.5492 -0.4678 1.0408 0.086 Uiso 1 1 calc R . .
C55 C 0.3832(18) -0.4442(6) 1.0590(6) 0.077(5) Uani 1 1 d . . .
H55A H 0.3404 -0.4758 1.0504 0.092 Uiso 1 1 calc R . .
C56 C 0.3206(15) -0.4022(5) 1.0781(6) 0.064(4) Uani 1 1 d . . .
H56A H 0.2366 -0.4057 1.0826 0.077 Uiso 1 1 calc R . .
C2 C 0.5481(10) -0.1106(4) 1.1859(4) 0.038(2) Uani 1 1 d . . .
H2A H 0.4847 -0.1027 1.2080 0.045 Uiso 1 1 calc R . .
H2B H 0.5931 -0.0783 1.1815 0.045 Uiso 1 1 calc R . .
C61 C 0.1426(11) -0.3057(4) 1.0968(4) 0.042(3) Uani 1 1 d . . .
C62 C 0.0971(13) -0.2820(6) 1.0466(6) 0.070(4) Uani 1 1 d . . .
H62A H 0.1541 -0.2666 1.0273 0.084 Uiso 1 1 calc R . .
C63 C -0.0329(16) -0.2809(7) 1.0242(7) 0.087(5) Uani 1 1 d . . .
H63A H -0.0632 -0.2656 0.9897 0.104 Uiso 1 1 calc R . .
C64 C -0.1139(14) -0.3021(7) 1.0530(7) 0.074(4) Uani 1 1 d . . .
H64A H -0.2013 -0.3009 1.0383 0.089 Uiso 1 1 calc R . .
C65 C -0.0725(12) -0.3252(7) 1.1025(6) 0.071(4) Uani 1 1 d . . .
H65A H -0.1304 -0.3397 1.1219 0.085 Uiso 1 1 calc R . .
C66 C 0.0556(12) -0.3271(5) 1.1239(5) 0.056(3) Uani 1 1 d . . .
H66A H 0.0842 -0.3433 1.1580 0.067 Uiso 1 1 calc R . .
C71 C 0.8095(11) -0.1480(5) 1.1976(5) 0.042(3) Uani 1 1 d . . .
C72 C 0.8562(11) -0.0982(5) 1.1890(6) 0.053(3) Uani 1 1 d . . .
H72A H 0.8123 -0.0687 1.1970 0.063 Uiso 1 1 calc R . .
C73 C 0.9655(14) -0.0924(7) 1.1689(7) 0.074(4) Uani 1 1 d . . .
H73A H 0.9952 -0.0590 1.1631 0.089 Uiso 1 1 calc R . .
C74 C 1.0319(14) -0.1356(6) 1.1572(6) 0.069(4) Uani 1 1 d . . .
H74A H 1.1068 -0.1313 1.1439 0.082 Uiso 1 1 calc R . .
C75 C 0.9878(13) -0.1858(6) 1.1652(6) 0.070(4) Uani 1 1 d . . .
H75A H 1.0322 -0.2153 1.1573 0.084 Uiso 1 1 calc R . .
C76 C 0.8751(11) -0.1907(5) 1.1853(5) 0.050(3) Uani 1 1 d . . .
H76A H 0.8440 -0.2240 1.1905 0.060 Uiso 1 1 calc R . .
C81 C 0.6971(12) -0.1341(5) 1.2948(5) 0.048(3) Uani 1 1 d . . .
C82 C 0.616(2) -0.1484(11) 1.3288(7) 0.125(5) Uani 1 1 d . . .
H82A H 0.5454 -0.1693 1.3145 0.150 Uiso 1 1 calc R . .
C83 C 0.635(2) -0.1328(11) 1.3840(7) 0.125(5) Uani 1 1 d . . .
H83A H 0.5756 -0.1418 1.4054 0.150 Uiso 1 1 calc R . .
C84 C 0.740(2) -0.1045(11) 1.4071(8) 0.125(5) Uani 1 1 d . . .
H84A H 0.7526 -0.0929 1.4437 0.150 Uiso 1 1 calc R . .
C85 C 0.8239(19) -0.0939(7) 1.3763(7) 0.094(6) Uani 1 1 d . . .
H85A H 0.8984 -0.0762 1.3923 0.113 Uiso 1 1 calc R . .
C86 C 0.8058(14) -0.1082(5) 1.3201(6) 0.066(4) Uani 1 1 d . . .
H86A H 0.8680 -0.1000 1.2999 0.079 Uiso 1 1 calc R . .
C91 C 0.5785(9) -0.1189(4) 1.0719(4) 0.034(2) Uani 1 1 d . . .
C92 C 0.6700(11) -0.1560(5) 1.0662(5) 0.047(3) Uani 1 1 d . . .
H92A H 0.6700 -0.1890 1.0822 0.057 Uiso 1 1 calc R . .
C93 C 0.7626(13) -0.1421(6) 1.0356(6) 0.067(4) Uani 1 1 d . . .
H93A H 0.8263 -0.1660 1.0322 0.081 Uiso 1 1 calc R . .
C94 C 0.7614(13) -0.0950(6) 1.0112(6) 0.060(4) Uani 1 1 d . . .
H94A H 0.8242 -0.0869 0.9913 0.072 Uiso 1 1 calc R . .
C95 C 0.6702(14) -0.0589(5) 1.0151(6) 0.061(4) Uani 1 1 d . . .
H95A H 0.6688 -0.0268 0.9972 0.073 Uiso 1 1 calc R . .
C96 C 0.5795(12) -0.0708(4) 1.0461(5) 0.046(3) Uani 1 1 d . . .
H96A H 0.5179 -0.0459 1.0497 0.055 Uiso 1 1 calc R . .
C101 C 0.3331(10) -0.0884(4) 1.0958(5) 0.041(3) Uani 1 1 d . . .
C102 C 0.2482(12) -0.0996(5) 1.0460(5) 0.050(3) Uani 1 1 d . . .
H10A H 0.2625 -0.1282 1.0246 0.059 Uiso 1 1 calc R . .
C103 C 0.1436(14) -0.0680(6) 1.0287(6) 0.062(4) Uani 1 1 d . . .
H10B H 0.0886 -0.0748 0.9950 0.075 Uiso 1 1 calc R . .
C104 C 0.1196(13) -0.0266(5) 1.0603(6) 0.058(3) Uani 1 1 d . . .
H10C H 0.0470 -0.0062 1.0485 0.070 Uiso 1 1 calc R . .
C105 C 0.2004(13) -0.0149(5) 1.1088(5) 0.053(3) Uani 1 1 d . . .
H10D H 0.1842 0.0137 1.1298 0.064 Uiso 1 1 calc R . .
C106 C 0.3086(11) -0.0463(4) 1.1268(5) 0.041(3) Uani 1 1 d . . .
H10E H 0.3642 -0.0385 1.1601 0.050 Uiso 1 1 calc R . .

loop_
_atom_site_aniso_label
_atom_site_aniso_U_11
_atom_site_aniso_U_22
_atom_site_aniso_U_33
_atom_site_aniso_U_23
_atom_site_aniso_U_13
_atom_site_aniso_U_12
Pt 0.0384(2) 0.0332(2) 0.0248(2) 0.00205(16) 0.01038(15) -0.00281(18)
Cu 0.0419(8) 0.0385(7) 0.0381(7) 0.0081(6) 0.0072(6) -0.0059(6)
Cl1 0.123(5) 0.087(3) 0.164(6) -0.013(4) 0.038(4) 0.006(3)
C01 0.109(17) 0.075(13) 0.23(3) 0.012(16) 0.042(19) -0.010(12)
Cl2 0.125(5) 0.081(3) 0.188(6) -0.020(4) 0.043(4) -0.026(3)
Cl3 0.154(6) 0.134(5) 0.175(7) 0.003(5) 0.071(5) 0.001(5)
C02 0.32(7) 0.48(10) 0.42(9) 0.32(9) 0.01(6) 0.11(7)
Cl4 0.330(13) 0.297(13) 0.378(15) -0.027(11) 0.146(12) -0.109(10)
Cl5 0.330(13) 0.297(13) 0.378(15) -0.027(11) 0.146(12) -0.109(10)
P1 0.0370(15) 0.0352(14) 0.0308(13) 0.0050(11) 0.0118(11) 0.0004(11)
P2 0.0409(15) 0.0345(14) 0.0253(12) -0.0011(11) 0.0086(11) -0.0063(12)
P3 0.0343(15) 0.0409(15) 0.0385(15) 0.0029(12) 0.0069(12) -0.0039(12)
P4 0.0334(14) 0.0320(14) 0.0304(13) 0.0015(11) 0.0105(11) 0.0014(11)
O1 0.097(8) 0.090(8) 0.147(12) -0.039(7) 0.029(7) -0.021(6)
O2 0.097(8) 0.090(8) 0.147(12) -0.039(7) 0.029(7) -0.021(6)
O3 0.097(8) 0.090(8) 0.147(12) -0.039(7) 0.029(7) -0.021(6)
O1' 0.097(8) 0.090(8) 0.147(12) -0.039(7) 0.029(7) -0.021(6)
O2' 0.097(8) 0.090(8) 0.147(12) -0.039(7) 0.029(7) -0.021(6)
O3' 0.097(8) 0.090(8) 0.147(12) -0.039(7) 0.029(7) -0.021(6)
O4 0.088(8) 0.061(6) 0.132(10) -0.004(7) 0.030(7) 0.037(6)
C11 0.040(4) 0.031(4) 0.034(4) -0.002(3) 0.009(3) 0.006(3)
C12 0.040(4) 0.031(4) 0.034(4) -0.002(3) 0.009(3) 0.006(3)
C13 0.047(7) 0.048(7) 0.038(6) -0.002(5) 0.018(5) -0.002(5)
C14 0.072(9) 0.057(8) 0.039(7) -0.006(6) 0.013(6) 0.003(7)
C15 0.083(11) 0.057(8) 0.063(9) -0.024(7) 0.015(8) 0.007(7)
C16 0.062(8) 0.077(10) 0.043(7) -0.014(7) 0.023(6) 0.006(7)
C17 0.072(9) 0.090(11) 0.035(7) 0.007(7) 0.021(6) 0.005(8)
C18 0.059(8) 0.059(8) 0.043(7) -0.004(6) 0.017(6) 0.011(6)
C19 0.095(13) 0.147(17) 0.048(9) -0.026(10) 0.020(8) 0.034(12)
C21 0.053(7) 0.036(6) 0.034(6) 0.001(5) 0.010(5) -0.006(5)
C22 0.052(7) 0.051(7) 0.032(6) -0.003(5) 0.015(5) -0.003(5)
C23 0.044(6) 0.041(6) 0.029(5) 0.003(5) 0.013(5) -0.003(5)
C24 0.082(10) 0.056(8) 0.035(6) -0.014(6) 0.019(6) -0.017(7)
C25 0.071(9) 0.045(7) 0.046(7) 0.002(5) 0.022(6) -0.018(6)
C26 0.037(6) 0.057(7) 0.033(6) 0.002(5) 0.011(5) 0.000(5)
C27 0.098(11) 0.055(8) 0.045(7) -0.019(6) 0.030(7) -0.011(8)
C28 0.073(9) 0.057(8) 0.045(7) -0.009(6) 0.030(6) -0.028(7)
C29 0.073(9) 0.082(10) 0.033(6) 0.000(6) 0.022(6) -0.014(8)
C31 0.046(7) 0.046(7) 0.036(6) 0.007(5) 0.019(5) 0.008(5)
C32 0.058(8) 0.051(8) 0.072(9) 0.011(7) 0.031(7) -0.002(6)
C33 0.054(9) 0.080(11) 0.092(11) -0.006(9) 0.036(8) 0.011(8)
C34 0.066(10) 0.056(9) 0.081(10) -0.009(7) 0.021(8) 0.023(7)
C35 0.062(9) 0.040(7) 0.090(11) 0.005(7) 0.004(8) 0.006(6)
C36 0.055(8) 0.050(8) 0.064(8) 0.003(6) 0.013(7) 0.003(6)
C41 0.053(7) 0.031(5) 0.031(5) 0.004(4) 0.015(5) 0.006(5)
C42 0.051(7) 0.046(7) 0.049(7) 0.008(5) 0.008(6) -0.010(6)
C43 0.073(10) 0.074(10) 0.049(8) 0.017(7) 0.024(7) 0.000(8)
C44 0.090(11) 0.085(11) 0.035(7) 0.005(7) 0.028(7) -0.001(9)
C45 0.098(12) 0.075(10) 0.034(7) -0.014(7) 0.002(7) -0.001(9)
C46 0.054(7) 0.062(8) 0.037(6) 0.001(6) 0.011(5) -0.011(6)
C1 0.047(6) 0.035(6) 0.027(5) 0.005(4) 0.014(5) 0.002(5)
C51 0.057(7) 0.038(6) 0.020(5) -0.003(4) 0.006(5) -0.011(5)
C52 0.067(9) 0.051(7) 0.049(7) 0.001(6) 0.026(6) -0.001(6)
C53 0.079(10) 0.066(9) 0.065(9) 0.000(7) 0.035(8) 0.020(8)
C54 0.099(13) 0.059(9) 0.061(9) -0.016(7) 0.027(9) 0.013(9)
C55 0.114(14) 0.051(9) 0.064(9) -0.017(7) 0.013(9) -0.009(9)
C56 0.081(10) 0.047(8) 0.066(9) -0.010(7) 0.019(8) -0.001(7)
C2 0.040(6) 0.036(6) 0.040(6) 0.007(5) 0.012(5) 0.011(5)
C61 0.054(7) 0.041(6) 0.034(6) 0.002(5) 0.013(5) -0.001(5)
C62 0.052(8) 0.100(12) 0.052(8) 0.014(8) -0.005(6) -0.039(8)
C63 0.069(10) 0.109(14) 0.073(10) 0.035(10) -0.009(8) -0.025(10)
C64 0.042(8) 0.089(11) 0.084(11) 0.008(9) -0.004(7) -0.012(7)
C65 0.038(7) 0.111(13) 0.063(9) 0.012(9) 0.008(6) -0.021(8)
C66 0.055(8) 0.065(8) 0.047(7) 0.015(6) 0.012(6) -0.015(6)
C71 0.037(6) 0.048(7) 0.044(6) 0.007(5) 0.012(5) 0.005(5)
C72 0.036(6) 0.053(7) 0.070(8) 0.007(6) 0.015(6) -0.007(6)
C73 0.064(9) 0.071(10) 0.093(12) 0.019(9) 0.030(9) -0.007(8)
C74 0.052(8) 0.085(11) 0.076(10) 0.019(8) 0.030(7) 0.002(8)
C75 0.055(9) 0.079(11) 0.077(10) 0.012(8) 0.015(8) 0.023(8)
C76 0.045(7) 0.051(7) 0.055(7) 0.009(6) 0.009(6) 0.008(6)
C81 0.046(7) 0.061(8) 0.033(6) 0.001(5) -0.001(5) -0.003(6)
C82 0.103(9) 0.218(16) 0.054(6) -0.043(8) 0.014(6) -0.021(9)
C83 0.103(9) 0.218(16) 0.054(6) -0.043(8) 0.014(6) -0.021(9)
C84 0.103(9) 0.218(16) 0.054(6) -0.043(8) 0.014(6) -0.021(9)
C85 0.112(15) 0.074(11) 0.074(11) -0.031(9) -0.036(11) 0.001(10)
C86 0.068(9) 0.058(8) 0.069(9) -0.002(7) 0.009(8) -0.009(7)
C91 0.028(5) 0.041(6) 0.035(5) -0.003(5) 0.009(4) -0.008(4)
C92 0.045(7) 0.055(7) 0.042(6) 0.000(5) 0.011(5) 0.006(6)
C93 0.056(8) 0.090(11) 0.067(9) -0.007(8) 0.037(7) 0.013(8)
C94 0.056(8) 0.070(9) 0.063(8) -0.003(7) 0.035(7) -0.011(7)
C95 0.077(10) 0.048(7) 0.065(9) 0.015(6) 0.034(7) -0.014(7)
C96 0.059(8) 0.032(6) 0.049(7) 0.008(5) 0.020(6) -0.004(5)
C101 0.035(6) 0.043(6) 0.048(7) 0.007(5) 0.014(5) 0.001(5)
C102 0.053(7) 0.048(7) 0.041(6) 0.003(5) -0.005(6) 0.009(6)
C103 0.067(9) 0.065(9) 0.048(7) 0.009(7) -0.006(7) 0.009(7)
C104 0.048(8) 0.057(8) 0.066(9) 0.013(7) 0.003(7) 0.012(6)
C105 0.063(8) 0.048(7) 0.052(7) 0.010(6) 0.021(7) 0.011(6)
C106 0.045(6) 0.039(6) 0.039(6) 0.001(5) 0.005(5) 0.008(5)

loop_
_atom_type_symbol
_atom_type_description
_atom_type_scat_dispersion_real
_atom_type_scat_dispersion_imag
_atom_type_scat_source
C C 0.0033 0.0016 'International Tables Vol C Tables 4.2.6.8 and 6.1.1.4'
H H 0.0000 0.0000 'International Tables Vol C Tables 4.2.6.8 and 6.1.1.4'
O O 0.0106 0.0060 'International Tables Vol C Tables 4.2.6.8 and 6.1.1.4'
P P 0.1023 0.0942 'International Tables Vol C Tables 4.2.6.8 and 6.1.1.4'
Cu Cu 0.3201 1.2651 'International Tables Vol C Tables 4.2.6.8 and 6.1.1.4'
Pt Pt -1.7033 8.3905 'International Tables Vol C Tables 4.2.6.8 and 6.1.1.4'
Cl Cl 0.1484 0.1585 'International Tables Vol C Tables 4.2.6.8 and 6.1.1.4'

loop_
_geom_angle_atom_site_label_1
_geom_angle_atom_site_label_2
_geom_angle_atom_site_label_3
_geom_angle
C21 Pt C11 173.5(4)
C21 Pt P2 93.5(3)
C11 Pt P2 89.2(3)
C21 Pt P4 89.5(3)
C11 Pt P4 87.8(3)
P2 Pt P4 176.96(9)
C21 Pt Cu 131.2(3)
C11 Pt Cu 54.7(3)
P2 Pt Cu 89.25(7)
P4 Pt Cu 89.11(7)
P3 Cu P1 161.08(12)
P3 Cu C11 99.0(3)
P1 Cu C11 95.5(3)
P3 Cu Pt 99.71(9)
P1 Cu Pt 99.09(8)
C11 Cu Pt 46.6(3)
O4 Cl1 O1' 117.7(16)
O4 Cl1 O2' 112.4(13)
O1' Cl1 O2' 115.1(15)
O4 Cl1 O3 106.8(19)
O1' Cl1 O3 16(3)
O2' Cl1 O3 130.9(19)
O4 Cl1 O2 117.8(14)
O1' Cl1 O2 117(3)
O2' Cl1 O2 66.4(15)
O3 Cl1 O2 118(2)
O4 Cl1 O1 110.6(15)
O1' Cl1 O1 83.0(18)
O2' Cl1 O1 41.3(13)
O3 Cl1 O1 98(2)
O2 Cl1 O1 103.5(16)
O4 Cl1 O3' 100.9(13)
O1' Cl1 O3' 99(2)
O2' Cl1 O3' 109.6(14)
O3 Cl1 O3' 90(2)
O2 Cl1 O3' 43.2(14)
O1 Cl1 O3' 143.5(16)
Cl3 C01 Cl2 116.4(12)
Cl3 C01 H01A 108.2
Cl2 C01 H01A 108.2
Cl3 C01 H01B 108.2
Cl2 C01 H01B 108.2
H01A C01 H01B 107.3
Cl4 C02 Cl5 113.4(18)
Cl4 C02 H02A 108.9
Cl5 C02 H02A 108.9
Cl4 C02 H02B 108.9
Cl5 C02 H02B 108.9
H02A C02 H02B 107.7
C31 P1 C41 104.2(5)
C31 P1 C1 107.2(5)
C41 P1 C1 104.1(5)
C31 P1 Cu 123.4(4)
C41 P1 Cu 109.7(4)
C1 P1 Cu 106.7(3)
C51 P2 C61 106.5(5)
C51 P2 C1 102.2(5)
C61 P2 C1 105.1(5)
C51 P2 Pt 117.9(4)
C61 P2 Pt 111.6(4)
C1 P2 Pt 112.3(4)
C81 P3 C71 105.6(6)
C81 P3 C2 104.0(5)
C71 P3 C2 104.8(5)
C81 P3 Cu 111.9(4)
C71 P3 Cu 123.6(4)
C2 P3 Cu 105.1(4)
C101 P4 C2 105.4(5)
C101 P4 C91 105.2(5)
C2 P4 C91 104.2(5)
C101 P4 Pt 110.1(4)
C2 P4 Pt 113.0(4)
C91 P4 Pt 117.9(4)
C12 C11 Pt 171.3(9)
C12 C11 Cu 109.6(8)
Pt C11 Cu 78.7(3)
C11 C12 C13 176.8(12)
C18 C13 C14 119.2(11)
C18 C13 C12 120.9(11)
C14 C13 C12 120.0(10)
C13 C14 C15 119.7(12)
C13 C14 H14A 120.2
C15 C14 H14A 120.2
C16 C15 C14 121.7(13)
C16 C15 H15A 119.2
C14 C15 H15A 119.2
C15 C16 C17 117.6(11)
C15 C16 C19 121.2(14)
C17 C16 C19 121.1(14)
C16 C17 C18 122.3(13)
C16 C17 H17A 118.8
C18 C17 H17A 118.8
C13 C18 C17 119.5(12)
C13 C18 H18A 120.2
C17 C18 H18A 120.2
C16 C19 H19A 109.5
C16 C19 H19B 109.5
H19A C19 H19B 109.5
C16 C19 H19C 109.5
H19A C19 H19C 109.5
H19B C19 H19C 109.5
C22 C21 Pt 173.5(10)
C21 C22 C23 172.0(13)
C28 C23 C24 117.2(10)
C28 C23 C22 123.6(10)
C24 C23 C22 119.1(10)
C25 C24 C23 120.9(11)
C25 C24 H24A 119.5
C23 C24 H24A 119.5
C26 C25 C24 121.9(11)
C26 C25 H25A 119.0
C24 C25 H25A 119.0
C25 C26 C27 117.0(10)
C25 C26 C29 121.0(11)
C27 C26 C29 122.0(11)
C26 C27 C28 122.6(11)
C26 C27 H27A 118.7
C28 C27 H27A 118.7
C23 C28 C27 120.3(11)
C23 C28 H28A 119.8
C27 C28 H28A 119.8
C26 C29 H29A 109.5
C26 C29 H29B 109.5
H29A C29 H29B 109.5
C26 C29 H29C 109.5
H29A C29 H29C 109.5
H29B C29 H29C 109.5
C32 C31 C36 118.9(11)
C32 C31 P1 119.2(10)
C36 C31 P1 121.8(9)
C31 C32 C33 120.5(13)
C31 C32 H32A 119.7
C33 C32 H32A 119.7
C34 C33 C32 120.3(13)
C34 C33 H33A 119.9
C32 C33 H33A 119.9
C33 C34 C35 119.7(13)
C33 C34 H34A 120.1
C35 C34 H34A 120.1
C34 C35 C36 121.9(13)
C34 C35 H35A 119.0
C36 C35 H35A 119.0
C31 C36 C35 118.6(12)
C31 C36 H36A 120.7
C35 C36 H36A 120.7
C46 C41 C42 119.0(10)
C46 C41 P1 117.7(8)
C42 C41 P1 123.1(9)
C41 C42 C43 119.3(12)
C41 C42 H42A 120.3
C43 C42 H42A 120.3
C44 C43 C42 120.8(13)
C44 C43 H43A 119.6
C42 C43 H43A 119.6
C43 C44 C45 119.7(12)
C43 C44 H44A 120.2
C45 C44 H44A 120.2
C46 C45 C44 120.8(14)
C46 C45 H45A 119.6
C44 C45 H45A 119.6
C45 C46 C41 120.1(12)
C45 C46 H46A 119.9
C41 C46 H46A 119.9
P2 C1 P1 111.7(5)
P2 C1 H1A 109.3
P1 C1 H1A 109.3
P2 C1 H1B 109.3
P1 C1 H1B 109.3
H1A C1 H1B 107.9
C52 C51 C56 118.4(12)
C52 C51 P2 121.3(9)
C56 C51 P2 120.0(10)
C51 C52 C53 121.0(13)
C51 C52 H52A 119.5
C53 C52 H52A 119.5
C54 C53 C52 120.8(15)
C54 C53 H53A 119.6
C52 C53 H53A 119.6
C53 C54 C55 120.0(14)
C53 C54 H54A 120.0
C55 C54 H54A 120.0
C54 C55 C56 120.5(15)
C54 C55 H55A 119.8
C56 C55 H55A 119.8
C55 C56 C51 119.2(15)
C55 C56 H56A 120.4
C51 C56 H56A 120.4
P4 C2 P3 113.5(6)
P4 C2 H2A 108.9
P3 C2 H2A 108.9
P4 C2 H2B 108.9
P3 C2 H2B 108.9
H2A C2 H2B 107.7
C66 C61 C62 117.6(12)
C66 C61 P2 125.1(9)
C62 C61 P2 117.1(9)
C61 C62 C63 120.7(13)
C61 C62 H62A 119.6
C63 C62 H62A 119.6
C64 C63 C62 119.0(14)
C64 C63 H63A 120.5
C62 C63 H63A 120.5
C63 C64 C65 121.7(14)
C63 C64 H64A 119.1
C65 C64 H64A 119.1
C64 C65 C66 119.2(13)
C64 C65 H65A 120.4
C66 C65 H65A 120.4
C61 C66 C65 121.8(12)
C61 C66 H66A 119.1
C65 C66 H66A 119.1
C76 C71 C72 118.6(11)
C76 C71 P3 118.4(9)
C72 C71 P3 123.0(9)
C73 C72 C71 120.8(13)
C73 C72 H72A 119.6
C71 C72 H72A 119.6
C72 C73 C74 120.3(14)
C72 C73 H73A 119.9
C74 C73 H73A 119.9
C73 C74 C75 120.4(13)
C73 C74 H74A 119.8
C75 C74 H74A 119.8
C74 C75 C76 118.2(13)
C74 C75 H75A 120.9
C76 C75 H75A 120.9
C71 C76 C75 121.6(13)
C71 C76 H76A 119.2
C75 C76 H76A 119.2
C86 C81 C82 115.7(13)
C86 C81 P3 126.0(11)
C82 C81 P3 117.7(11)
C81 C82 C83 122(2)
C81 C82 H82A 118.9
C83 C82 H82A 118.9
C84 C83 C82 120(2)
C84 C83 H83A 119.8
C82 C83 H83A 119.8
C85 C84 C83 118.0(18)
C85 C84 H84A 121.0
C83 C84 H84A 121.0
C84 C85 C86 122.8(18)
C84 C85 H85A 118.6
C86 C85 H85A 118.6
C81 C86 C85 120.6(16)
C81 C86 H86A 119.7
C85 C86 H86A 119.7
C96 C91 C92 119.3(10)
C96 C91 P4 121.7(9)
C92 C91 P4 118.8(8)
C91 C92 C93 117.9(12)
C91 C92 H92A 121.1
C93 C92 H92A 121.1
C94 C93 C92 121.4(13)
C94 C93 H93A 119.3
C92 C93 H93A 119.3
C93 C94 C95 121.2(12)
C93 C94 H94A 119.4
C95 C94 H94A 119.4
C94 C95 C96 119.0(12)
C94 C95 H95A 120.5
C96 C95 H95A 120.5
C91 C96 C95 121.2(12)
C91 C96 H96A 119.4
C95 C96 H96A 119.4
C106 C101 C102 118.9(11)
C106 C101 P4 123.9(9)
C102 C101 P4 117.1(9)
C103 C102 C101 119.7(12)
C103 C102 H10A 120.2
C101 C102 H10A 120.2
C104 C103 C102 120.7(13)
C104 C103 H10B 119.6
C102 C103 H10B 119.6
C105 C104 C103 120.8(12)
C105 C104 H10C 119.6
C103 C104 H10C 119.6
C104 C105 C106 119.3(12)
C104 C105 H10D 120.3
C106 C105 H10D 120.3
C101 C106 C105 120.6(11)
C101 C106 H10E 119.7
C105 C106 H10E 119.7

loop_
_geom_bond_atom_site_label_1
_geom_bond_atom_site_label_2
_geom_bond_distance
Pt C21 2.018(11)
Pt C11 2.022(10)
Pt P2 2.303(3)
Pt P4 2.314(3)
Pt Cu 2.7265(14)
Cu P3 2.233(3)
Cu P1 2.237(3)
Cu C11 2.269(10)
Cl1 O4 1.407(5)
Cl1 O1' 1.412(5)
Cl1 O2' 1.412(5)
Cl1 O3 1.414(5)
Cl1 O2 1.415(5)
Cl1 O1 1.422(5)
Cl1 O3' 1.423(5)
C01 Cl3 1.697(14)
C01 Cl2 1.722(14)
C01 H01A 0.9700
C01 H01B 0.9700
C02 Cl4 1.726(18)
C02 Cl5 1.727(18)
C02 H02A 0.9700
C02 H02B 0.9700
P1 C31 1.832(11)
P1 C41 1.835(10)
P1 C1 1.846(11)
P2 C51 1.815(11)
P2 C61 1.818(12)
P2 C1 1.840(10)
P3 C81 1.819(12)
P3 C71 1.825(11)
P3 C2 1.846(10)
P4 C101 1.821(11)
P4 C2 1.833(11)
P4 C91 1.834(10)
C11 C12 1.216(14)
C12 C13 1.457(14)
C13 C18 1.388(16)
C13 C14 1.396(17)
C14 C15 1.412(18)
C14 H14A 0.9300
C15 C16 1.37(2)
C15 H15A 0.9300
C16 C17 1.39(2)
C16 C19 1.514(17)
C17 C18 1.396(17)
C17 H17A 0.9300
C18 H18A 0.9300
C19 H19A 0.9600
C19 H19B 0.9600
C19 H19C 0.9600
C21 C22 1.191(15)
C22 C23 1.432(14)
C23 C28 1.379(16)
C23 C24 1.414(16)
C24 C25 1.387(16)
C24 H24A 0.9300
C25 C26 1.363(16)
C25 H25A 0.9300
C26 C27 1.390(18)
C26 C29 1.525(15)
C27 C28 1.390(17)
C27 H27A 0.9300
C28 H28A 0.9300
C29 H29A 0.9600
C29 H29B 0.9600
C29 H29C 0.9600
C31 C32 1.377(17)
C31 C36 1.381(17)
C32 C33 1.394(19)
C32 H32A 0.9300
C33 C34 1.34(2)
C33 H33A 0.9300
C34 C35 1.35(2)
C34 H34A 0.9300
C35 C36 1.397(18)
C35 H35A 0.9300
C36 H36A 0.9300
C41 C46 1.384(16)
C41 C42 1.388(16)
C42 C43 1.391(17)
C42 H42A 0.9300
C43 C44 1.36(2)
C43 H43A 0.9300
C44 C45 1.37(2)
C44 H44A 0.9300
C45 C46 1.370(17)
C45 H45A 0.9300
C46 H46A 0.9300
C1 H1A 0.9700
C1 H1B 0.9700
C51 C52 1.373(17)
C51 C56 1.394(17)
C52 C53 1.380(18)
C52 H52A 0.9300
C53 C54 1.34(2)
C53 H53A 0.9300
C54 C55 1.37(2)
C54 H54A 0.9300
C55 C56 1.39(2)
C55 H55A 0.9300
C56 H56A 0.9300
C2 H2A 0.9700
C2 H2B 0.9700
C61 C66 1.361(16)
C61 C62 1.372(17)
C62 C63 1.39(2)
C62 H62A 0.9300
C63 C64 1.34(2)
C63 H63A 0.9300
C64 C65 1.34(2)
C64 H64A 0.9300
C65 C66 1.363(18)
C65 H65A 0.9300
C66 H66A 0.9300
C71 C76 1.362(16)
C71 C72 1.394(17)
C72 C73 1.363(18)
C72 H72A 0.9300
C73 C74 1.37(2)
C73 H73A 0.9300
C74 C75 1.39(2)
C74 H74A 0.9300
C75 C76 1.395(18)
C75 H75A 0.9300
C76 H76A 0.9300
C81 C86 1.371(18)
C81 C82 1.37(2)
C82 C83 1.39(2)
C82 H82A 0.9300
C83 C84 1.36(3)
C83 H83A 0.9300
C84 C85 1.31(3)
C84 H84A 0.9300
C85 C86 1.40(2)
C85 H85A 0.9300
C86 H86A 0.9300
C91 C96 1.381(15)
C91 C92 1.387(15)
C92 C93 1.402(17)
C92 H92A 0.9300
C93 C94 1.34(2)
C93 H93A 0.9300
C94 C95 1.355(19)
C94 H94A 0.9300
C95 C96 1.381(16)
C95 H95A 0.9300
C96 H96A 0.9300
C101 C106 1.373(16)
C101 C102 1.399(16)
C102 C103 1.373(17)
C102 H10A 0.9300
C103 C104 1.365(19)
C103 H10B 0.9300
C104 C105 1.356(18)
C104 H10C 0.9300
C105 C106 1.402(16)
C105 H10D 0.9300
C106 H10E 0.9300
